data_1504199
loop_
_publ_author_name
'Balthaser, Bradley R.'
'McDonald, Frank E.'

_publ_section_title
;
 Br\/onsted acid-promoted glycosylations of disaccharide glycal
 substructures of the saccharomicins.
;
_journal_issue 21
_journal_name_full 'Organic letters'
_journal_page_first 4850
_journal_page_last 4853
_journal_paper_doi 10.1021/ol901923x
_journal_volume 11
_journal_year 2009
_chemical_formula_moiety 'C22 H27 N O7'
_chemical_formula_sum 'C22 H27 N O7'
_chemical_formula_weight 417.45
_chemical_name_systematic
; 
 ? 
;
_space_group_IT_number 4
_symmetry_cell_setting monoclinic
_symmetry_space_group_name_Hall 'P 2yb'
_symmetry_space_group_name_H-M 'P 1 21 1'
_atom_sites_solution_hydrogens geom
_atom_sites_solution_primary direct
_atom_sites_solution_secondary difmap
_audit_creation_method SHELXL-97
_cell_angle_alpha 90.00
_cell_angle_beta 100.194(2)
_cell_angle_gamma 90.00
_cell_formula_units_Z 4
_cell_length_a 13.2879(5)
_cell_length_b 9.2997(4)
_cell_length_c 17.4110(7)
_cell_measurement_reflns_used 9977
_cell_measurement_temperature 173(2)
_cell_measurement_theta_max 65.90
_cell_measurement_theta_min 2.58
_cell_volume 2117.57(15)
_computing_cell_refinement 'Bruker SMART'
_computing_data_collection 'Bruker SMART'
_computing_data_reduction 'Bruker SAINT'
_computing_molecular_graphics 'Bruker SHELXTL'
_computing_publication_material 'Bruker SHELXTL'
_computing_structure_refinement 'SHELXL-97 (Sheldrick, 1997)'
_computing_structure_solution 'SHELXS-97 (Sheldrick, 1990)'
_diffrn_ambient_temperature 173(2)
_diffrn_measured_fraction_theta_full 0.925
_diffrn_measured_fraction_theta_max 0.925
_diffrn_measurement_device_type 'CCD area detector'
_diffrn_measurement_method 'phi and omega scans'
_diffrn_radiation_monochromator graphite
_diffrn_radiation_source 'fine-focus sealed tube'
_diffrn_radiation_type CuK\a
_diffrn_radiation_wavelength 1.54178
_diffrn_reflns_av_R_equivalents 0.0279
_diffrn_reflns_av_sigmaI/netI 0.0330
_diffrn_reflns_limit_h_max 15
_diffrn_reflns_limit_h_min -15
_diffrn_reflns_limit_k_max 10
_diffrn_reflns_limit_k_min -10
_diffrn_reflns_limit_l_max 20
_diffrn_reflns_limit_l_min -18
_diffrn_reflns_number 12986
_diffrn_reflns_theta_full 66.34
_diffrn_reflns_theta_max 66.34
_diffrn_reflns_theta_min 2.58
_exptl_absorpt_coefficient_mu 0.812
_exptl_absorpt_correction_T_max 0.9160
_exptl_absorpt_correction_T_min 0.7479
_exptl_absorpt_correction_type multi-scan
_exptl_absorpt_process_details 'SADABS V2.10, Sheldrick 2003'
_exptl_crystal_colour colourless
_exptl_crystal_density_diffrn 1.309
_exptl_crystal_density_method 'not measured'
_exptl_crystal_description block
_exptl_crystal_F_000 888
_exptl_crystal_size_max 0.38
_exptl_crystal_size_mid 0.19
_exptl_crystal_size_min 0.11
_refine_diff_density_max 0.435
_refine_diff_density_min -0.314
_refine_diff_density_rms 0.095
_refine_ls_abs_structure_details 'Flack H D (1983), Acta Cryst. A39, 876-881'
_refine_ls_abs_structure_Flack 0.00(10)
_refine_ls_extinction_coef 0.0168(8)
_refine_ls_extinction_expression Fc^*^=kFc[1+0.001xFc^2^\l^3^/sin(2\q)]^-1/4^
_refine_ls_extinction_method SHELXL
_refine_ls_goodness_of_fit_ref 1.094
_refine_ls_hydrogen_treatment constr
_refine_ls_matrix_type full
_refine_ls_number_parameters 554
_refine_ls_number_reflns 6137
_refine_ls_number_restraints 1
_refine_ls_restrained_S_all 1.094
_refine_ls_R_factor_all 0.0483
_refine_ls_R_factor_gt 0.0481
_refine_ls_shift/su_max 0.002
_refine_ls_shift/su_mean 0.000
_refine_ls_structure_factor_coef Fsqd
_refine_ls_weighting_details 'calc w=1/[\s^2^(Fo^2^)+(0.0947P)^2^+0.0946P] where P=(Fo^2^+2Fc^2^)/3'
_refine_ls_weighting_scheme calc
_refine_ls_wR_factor_gt 0.1147
_refine_ls_wR_factor_ref 0.1152
_reflns_number_gt 6074
_reflns_number_total 6137
_reflns_threshold_expression >2sigma(I)
_cod_data_source_file ol901923x_si_003.cif
_cod_data_source_block b20644as
_cod_depositor_comments
;
The following automatic conversions were performed:

'_symmetry_cell_setting' value 'Monoclinic' changed to 'monoclinic'
according to /home/saulius/struct/CIF-dictionaries/cif_core.dic
dictionary named 'cif_core.dic' version 2.4.2 from 2011-04-26.

Automatic conversion script
Id: cif_fix_values 1715 2011-07-08 13:25:40Z adriana 
;
_cod_original_sg_symbol_H-M P2(1)
_cod_database_code 1504199

loop_
_symmetry_equiv_pos_as_xyz
'x, y, z'
'-x, y+1/2, -z'

loop_
_atom_site_label
_atom_site_type_symbol
_atom_site_fract_x
_atom_site_fract_y
_atom_site_fract_z
_atom_site_U_iso_or_equiv
_atom_site_adp_type
_atom_site_occupancy
_atom_site_symmetry_multiplicity
_atom_site_calc_flag
_atom_site_refinement_flags
C1 C 0.85672(14) 0.5958(2) 0.72739(11) 0.0190(4) Uani 1 1 d .
H1 H 0.8544 0.5378 0.7720 0.023 Uiso 1 1 calc R
C2 C 0.77905(14) 0.5855(2) 0.66289(11) 0.0175(4) Uani 1 1 d .
H2 H 0.7231 0.5222 0.6637 0.021 Uiso 1 1 calc R
C3 C 0.78340(13) 0.6688(2) 0.59665(11) 0.0169(4) Uani 1 1 d .
C4 C 0.86538(15) 0.7622(2) 0.59636(12) 0.0221(4) Uani 1 1 d .
H4 H 0.8687 0.8183 0.5513 0.027 Uiso 1 1 calc R
C5 C 0.94208(14) 0.7738(2) 0.66138(12) 0.0237(4) Uani 1 1 d .
H5 H 0.9973 0.8385 0.6610 0.028 Uiso 1 1 calc R
C6 C 0.93800(14) 0.6901(2) 0.72738(11) 0.0212(4) Uani 1 1 d .
C7 C 1.09493(18) 0.7896(3) 0.79503(15) 0.0411(6) Uani 1 1 d .
H7A H 1.1319 0.7618 0.7534 0.062 Uiso 1 1 calc R
H7B H 1.1409 0.7832 0.8456 0.062 Uiso 1 1 calc R
H7C H 1.0702 0.8886 0.7864 0.062 Uiso 1 1 calc R
C8 C 0.62062(14) 0.5535(2) 0.50902(11) 0.0176(4) Uani 1 1 d .
C9 C 0.58444(14) 0.6523(2) 0.43530(11) 0.0178(4) Uani 1 1 d .
H9 H 0.5221 0.7091 0.4404 0.021 Uiso 1 1 calc R
C10 C 0.68274(14) 0.7378(2) 0.46288(11) 0.0181(4) Uani 1 1 d .
C11 C 0.54736(14) 0.5529(2) 0.56306(11) 0.0213(4) Uani 1 1 d .
C12 C 0.48586(18) 0.5574(3) 0.60473(14) 0.0331(5) Uani 1 1 d .
H12 H 0.4366 0.5611 0.6381 0.040 Uiso 1 1 calc R
C13 C 0.65959(16) 0.4051(2) 0.49267(13) 0.0263(4) Uani 1 1 d .
H13A H 0.7020 0.3671 0.5401 0.039 Uiso 1 1 calc R
H13B H 0.7005 0.4116 0.4512 0.039 Uiso 1 1 calc R
H13C H 0.6014 0.3406 0.4762 0.039 Uiso 1 1 calc R
C14 C 0.48389(14) 0.5099(2) 0.34221(11) 0.0188(4) Uani 1 1 d .
H14 H 0.4741 0.4484 0.3874 0.023 Uiso 1 1 calc R
C15 C 0.48716(14) 0.4160(2) 0.27095(11) 0.0184(4) Uani 1 1 d .
H15 H 0.4947 0.4783 0.2255 0.022 Uiso 1 1 calc R
C16 C 0.38694(15) 0.3322(2) 0.25225(11) 0.0196(4) Uani 1 1 d .
H16 H 0.3886 0.2485 0.2885 0.023 Uiso 1 1 calc R
C17 C 0.29294(14) 0.4254(2) 0.25595(11) 0.0199(4) Uani 1 1 d .
H17 H 0.2333 0.3624 0.2606 0.024 Uiso 1 1 calc R
C18 C 0.30541(14) 0.5387(3) 0.31934(11) 0.0223(4) Uani 1 1 d .
H18 H 0.3033 0.4897 0.3701 0.027 Uiso 1 1 calc R
C19 C 0.22226(16) 0.6526(3) 0.30688(14) 0.0312(5) Uani 1 1 d .
H19A H 0.2312 0.7175 0.3519 0.047 Uiso 1 1 calc R
H19B H 0.1551 0.6062 0.3011 0.047 Uiso 1 1 calc R
H19C H 0.2268 0.7077 0.2596 0.047 Uiso 1 1 calc R
C20 C 0.29732(15) 0.3814(2) 0.12728(11) 0.0192(4) Uani 1 1 d .
C21 C 0.34676(16) 0.4504(2) 0.06477(12) 0.0235(4) Uani 1 1 d .
H21A H 0.3000 0.5215 0.0363 0.035 Uiso 1 1 calc R
H21B H 0.3621 0.3764 0.0284 0.035 Uiso 1 1 calc R
H21C H 0.4103 0.4979 0.0890 0.035 Uiso 1 1 calc R
C22 C 0.20029(16) 0.3001(2) 0.09392(13) 0.0265(4) Uani 1 1 d .
H22A H 0.1720 0.2557 0.1365 0.040 Uiso 1 1 calc R
H22B H 0.2161 0.2252 0.0583 0.040 Uiso 1 1 calc R
H22C H 0.1501 0.3670 0.0654 0.040 Uiso 1 1 calc R
C1B C 0.97319(15) 0.6187(2) 0.43284(12) 0.0233(4) Uani 1 1 d .
H1B H 0.9870 0.5410 0.4685 0.028 Uiso 1 1 calc R
C2B C 0.89123(15) 0.6111(2) 0.37062(12) 0.0218(4) Uani 1 1 d .
H2B H 0.8481 0.5289 0.3647 0.026 Uiso 1 1 calc R
C3B C 0.87257(13) 0.7231(2) 0.31730(11) 0.0187(4) Uani 1 1 d .
C4B C 0.93590(15) 0.8441(2) 0.32599(12) 0.0221(4) Uani 1 1 d .
H4B H 0.9240 0.9205 0.2893 0.027 Uiso 1 1 calc R
C5B C 1.01632(14) 0.8517(2) 0.38861(12) 0.0220(4) Uani 1 1 d .
H5B H 1.0595 0.9338 0.3949 0.026 Uiso 1 1 calc R
C6B C 1.03411(14) 0.7399(2) 0.44226(12) 0.0204(4) Uani 1 1 d .
C7B C 1.14807(19) 0.6461(3) 0.55189(16) 0.0429(7) Uani 1 1 d .
H7B1 H 1.0919 0.6123 0.5770 0.064 Uiso 1 1 calc R
H7B2 H 1.2054 0.6768 0.5920 0.064 Uiso 1 1 calc R
H7B3 H 1.1704 0.5678 0.5211 0.064 Uiso 1 1 calc R
C8B C 0.73072(14) 0.8381(2) 0.20837(11) 0.0178(4) Uani 1 1 d .
C9B C 0.65767(14) 0.7152(2) 0.16739(11) 0.0197(4) Uani 1 1 d .
H9B H 0.6647 0.6987 0.1118 0.024 Uiso 1 1 calc R
C10B C 0.72327(13) 0.6130(2) 0.22420(11) 0.0199(4) Uani 1 1 d .
C11B C 0.79123(15) 0.9065(3) 0.15602(12) 0.0250(4) Uani 1 1 d .
C12B C 0.8373(2) 0.9647(4) 0.11289(15) 0.0475(7) Uani 1 1 d .
H12B H 0.8744 1.0115 0.0782 0.057 Uiso 1 1 calc R
C13B C 0.68355(15) 0.9459(2) 0.25738(12) 0.0239(4) Uani 1 1 d .
H13D H 0.7375 0.9895 0.2960 0.036 Uiso 1 1 calc R
H13E H 0.6346 0.8966 0.2842 0.036 Uiso 1 1 calc R
H13F H 0.6482 1.0211 0.2235 0.036 Uiso 1 1 calc R
C14B C 0.49189(14) 0.8129(2) 0.12820(11) 0.0172(4) Uani 1 1 d .
H14B H 0.5259 0.9086 0.1271 0.021 Uiso 1 1 calc R
C15B C 0.39146(14) 0.8283(2) 0.15883(11) 0.0160(4) Uani 1 1 d .
H15B H 0.3560 0.7332 0.1567 0.019 Uiso 1 1 calc R
C16B C 0.32515(13) 0.9355(2) 0.10689(11) 0.0182(4) Uani 1 1 d .
H16B H 0.3509 1.0354 0.1191 0.022 Uiso 1 1 calc R
C17B C 0.31919(14) 0.9043(2) 0.01993(11) 0.0198(4) Uani 1 1 d .
H17B H 0.2971 0.9936 -0.0103 0.024 Uiso 1 1 calc R
C18B C 0.41740(15) 0.8490(2) -0.00377(12) 0.0218(4) Uani 1 1 d .
H18B H 0.4625 0.9336 -0.0083 0.026 Uiso 1 1 calc R
C19B C 0.39991(16) 0.7701(3) -0.08135(12) 0.0312(5) Uani 1 1 d .
H19D H 0.4660 0.7453 -0.0954 0.047 Uiso 1 1 calc R
H19E H 0.3616 0.8321 -0.1218 0.047 Uiso 1 1 calc R
H19F H 0.3608 0.6821 -0.0769 0.047 Uiso 1 1 calc R
C20B C 0.16344(14) 0.8512(2) 0.04991(12) 0.0226(4) Uani 1 1 d .
C21B C 0.10840(16) 0.7236(3) 0.07706(15) 0.0330(5) Uani 1 1 d .
H21D H 0.0673 0.6762 0.0318 0.049 Uiso 1 1 calc R
H21E H 0.0636 0.7565 0.1126 0.049 Uiso 1 1 calc R
H21F H 0.1586 0.6555 0.1043 0.049 Uiso 1 1 calc R
C22B C 0.08972(16) 0.9569(3) 0.00259(15) 0.0346(5) Uani 1 1 d .
H22D H 0.1285 1.0286 -0.0214 0.052 Uiso 1 1 calc R
H22E H 0.0495 1.0052 0.0370 0.052 Uiso 1 1 calc R
H22F H 0.0438 0.9049 -0.0383 0.052 Uiso 1 1 calc R
N1 N 0.70539(12) 0.65998(19) 0.53062(10) 0.0189(4) Uani 1 1 d .
N1B N 0.78712(12) 0.71900(19) 0.25593(10) 0.0198(4) Uani 1 1 d .
O1 O 1.00954(11) 0.6948(2) 0.79460(9) 0.0315(4) Uani 1 1 d .
O2 O 0.72491(12) 0.83962(17) 0.43838(9) 0.0270(3) Uani 1 1 d .
O3 O 0.57604(10) 0.58802(15) 0.36109(8) 0.0191(3) Uani 1 1 d .
O4 O 0.40263(10) 0.61101(16) 0.32555(8) 0.0198(3) Uani 1 1 d .
O5 O 0.36797(10) 0.28323(16) 0.17326(8) 0.0220(3) Uani 1 1 d .
O6 O 0.27745(10) 0.49061(15) 0.18014(8) 0.0192(3) Uani 1 1 d .
O7 O 0.56923(11) 0.31600(16) 0.28496(9) 0.0248(3) Uani 1 1 d .
H7 H 0.6222 0.3541 0.2740 0.037 Uiso 1 1 calc R
O1B O 1.11439(11) 0.76246(18) 0.50267(9) 0.0304(4) Uani 1 1 d .
O2B O 0.72268(10) 0.48400(16) 0.23784(10) 0.0263(3) Uani 1 1 d .
O3B O 0.55508(9) 0.71750(16) 0.17823(8) 0.0188(3) Uani 1 1 d .
O4B O 0.47241(9) 0.75177(15) 0.05284(8) 0.0188(3) Uani 1 1 d .
O5B O 0.23730(10) 0.80073(17) 0.00586(8) 0.0218(3) Uani 1 1 d .
O6B O 0.22028(10) 0.92461(16) 0.11636(8) 0.0236(3) Uani 1 1 d .
O7B O 0.40749(11) 0.88221(17) 0.23632(8) 0.0249(3) Uani 1 1 d .
H7B4 H 0.4184 0.8134 0.2679 0.037 Uiso 1 1 calc R

loop_
_atom_site_aniso_label
_atom_site_aniso_U_11
_atom_site_aniso_U_22
_atom_site_aniso_U_33
_atom_site_aniso_U_23
_atom_site_aniso_U_13
_atom_site_aniso_U_12
C1 0.0223(9) 0.0199(10) 0.0148(9) 0.0022(7) 0.0031(7) 0.0033(8)
C2 0.0175(8) 0.0189(10) 0.0161(9) -0.0004(8) 0.0028(7) -0.0023(7)
C3 0.0153(8) 0.0196(10) 0.0150(9) -0.0020(7) 0.0008(7) 0.0015(7)
C4 0.0224(9) 0.0259(11) 0.0181(9) 0.0043(8) 0.0037(7) -0.0036(8)
C5 0.0201(9) 0.0294(11) 0.0214(10) 0.0016(9) 0.0031(7) -0.0063(9)
C6 0.0169(8) 0.0282(11) 0.0170(9) -0.0020(8) -0.0010(7) 0.0020(8)
C7 0.0297(11) 0.0513(16) 0.0360(13) 0.0020(12) -0.0114(9) -0.0134(12)
C8 0.0184(8) 0.0188(10) 0.0141(9) -0.0009(8) -0.0008(7) -0.0031(8)
C9 0.0214(9) 0.0219(10) 0.0100(8) -0.0023(7) 0.0020(7) -0.0018(8)
C10 0.0228(8) 0.0193(10) 0.0114(8) 0.0007(7) 0.0011(7) -0.0008(8)
C11 0.0232(9) 0.0241(10) 0.0160(9) 0.0019(8) 0.0014(8) -0.0036(8)
C12 0.0333(11) 0.0414(14) 0.0263(12) 0.0040(10) 0.0098(9) -0.0045(10)
C13 0.0306(10) 0.0228(11) 0.0242(10) -0.0002(9) 0.0009(8) 0.0026(9)
C14 0.0200(8) 0.0222(10) 0.0133(9) 0.0008(8) 0.0009(7) -0.0036(8)
C15 0.0208(9) 0.0192(10) 0.0144(9) 0.0009(8) 0.0008(7) -0.0003(8)
C16 0.0243(9) 0.0191(10) 0.0138(9) 0.0012(7) -0.0007(7) -0.0045(8)
C17 0.0206(9) 0.0234(10) 0.0156(9) 0.0030(8) 0.0031(7) -0.0034(8)
C18 0.0193(9) 0.0325(11) 0.0163(9) -0.0027(8) 0.0065(7) -0.0059(9)
C19 0.0234(10) 0.0360(12) 0.0348(12) -0.0124(10) 0.0071(9) 0.0006(10)
C20 0.0229(8) 0.0169(9) 0.0161(9) -0.0017(8) -0.0011(7) -0.0010(8)
C21 0.0297(9) 0.0241(10) 0.0175(9) -0.0015(8) 0.0063(7) -0.0023(8)
C22 0.0277(10) 0.0229(10) 0.0259(10) -0.0024(9) -0.0034(8) -0.0047(9)
C1B 0.0245(9) 0.0223(10) 0.0223(10) 0.0047(8) 0.0018(8) 0.0014(9)
C2B 0.0192(8) 0.0193(10) 0.0261(10) -0.0004(8) 0.0017(7) -0.0029(8)
C3B 0.0150(8) 0.0234(10) 0.0170(9) -0.0027(8) 0.0012(7) 0.0009(8)
C4B 0.0224(9) 0.0230(10) 0.0200(10) 0.0044(8) 0.0006(8) -0.0034(8)
C5B 0.0189(8) 0.0238(10) 0.0217(10) 0.0012(8) -0.0008(7) -0.0040(8)
C6B 0.0154(8) 0.0264(11) 0.0179(9) -0.0027(8) -0.0011(7) 0.0011(8)
C7B 0.0375(12) 0.0388(15) 0.0426(15) 0.0127(12) -0.0197(10) -0.0020(11)
C8B 0.0165(8) 0.0228(10) 0.0129(8) 0.0019(8) -0.0009(6) -0.0031(8)
C9B 0.0157(8) 0.0252(10) 0.0182(9) -0.0019(8) 0.0033(7) -0.0021(8)
C10B 0.0141(8) 0.0242(11) 0.0210(9) -0.0044(8) 0.0021(7) 0.0006(8)
C11B 0.0224(9) 0.0324(12) 0.0189(9) 0.0008(9) -0.0002(7) -0.0059(9)
C12B 0.0432(12) 0.072(2) 0.0277(12) 0.0059(13) 0.0084(10) -0.0275(14)
C13B 0.0265(9) 0.0237(10) 0.0202(9) -0.0028(8) 0.0006(8) 0.0014(8)
C14B 0.0161(8) 0.0188(9) 0.0155(9) -0.0001(7) -0.0002(6) -0.0016(7)
C15B 0.0158(8) 0.0175(9) 0.0145(9) -0.0016(7) 0.0020(6) -0.0010(7)
C16B 0.0159(8) 0.0175(9) 0.0203(10) -0.0029(8) 0.0004(7) -0.0010(7)
C17B 0.0200(9) 0.0193(10) 0.0182(10) 0.0026(8) -0.0020(7) -0.0009(8)
C18B 0.0216(9) 0.0273(11) 0.0167(9) 0.0074(8) 0.0038(7) -0.0010(9)
C19B 0.0310(10) 0.0460(14) 0.0165(10) 0.0024(10) 0.0040(7) 0.0030(11)
C20B 0.0172(8) 0.0244(10) 0.0246(10) -0.0057(8) -0.0011(7) 0.0021(8)
C21B 0.0230(9) 0.0306(12) 0.0455(13) -0.0022(11) 0.0065(9) -0.0007(10)
C22B 0.0234(10) 0.0339(13) 0.0419(13) -0.0008(11) -0.0065(9) 0.0088(10)
N1 0.0195(8) 0.0208(8) 0.0153(8) 0.0022(6) 0.0000(6) -0.0051(7)
N1B 0.0157(7) 0.0192(8) 0.0224(8) 0.0015(7) -0.0018(6) -0.0009(7)
O1 0.0234(7) 0.0452(10) 0.0217(7) 0.0044(7) -0.0073(6) -0.0054(7)
O2 0.0332(7) 0.0268(8) 0.0194(7) 0.0067(6) -0.0002(6) -0.0075(6)
O3 0.0207(6) 0.0260(8) 0.0100(6) -0.0041(6) 0.0014(5) -0.0066(6)
O4 0.0191(6) 0.0228(7) 0.0171(6) -0.0019(6) 0.0024(5) -0.0032(6)
O5 0.0272(7) 0.0153(7) 0.0202(7) -0.0036(6) -0.0047(5) 0.0048(6)
O6 0.0253(6) 0.0161(7) 0.0158(7) -0.0010(5) 0.0025(5) 0.0016(6)
O7 0.0239(7) 0.0236(7) 0.0263(7) 0.0022(6) 0.0031(5) 0.0015(6)
O1B 0.0278(7) 0.0302(9) 0.0265(8) 0.0059(7) -0.0130(6) -0.0049(7)
O2B 0.0196(6) 0.0196(8) 0.0383(9) -0.0034(6) 0.0013(6) 0.0001(6)
O3B 0.0122(6) 0.0245(7) 0.0186(6) 0.0059(5) -0.0002(5) 0.0007(5)
O4B 0.0179(6) 0.0239(7) 0.0140(6) 0.0015(5) 0.0009(5) 0.0020(6)
O5B 0.0168(6) 0.0254(7) 0.0214(7) -0.0063(6) -0.0014(5) -0.0006(6)
O6B 0.0146(6) 0.0294(8) 0.0259(8) -0.0084(6) 0.0012(5) 0.0012(6)
O7B 0.0310(7) 0.0278(8) 0.0151(7) -0.0041(6) 0.0020(5) 0.0020(6)

loop_
_atom_type_symbol
_atom_type_description
_atom_type_scat_dispersion_real
_atom_type_scat_dispersion_imag
_atom_type_scat_source
C C 0.0181 0.0091 'International Tables Vol C Tables 4.2.6.8 and 6.1.1.4'
H H 0.0000 0.0000 'International Tables Vol C Tables 4.2.6.8 and 6.1.1.4'
N N 0.0311 0.0180 'International Tables Vol C Tables 4.2.6.8 and 6.1.1.4'
O O 0.0492 0.0322 'International Tables Vol C Tables 4.2.6.8 and 6.1.1.4'

loop_
_geom_angle_atom_site_label_1
_geom_angle_atom_site_label_2
_geom_angle_atom_site_label_3
_geom_angle
C2 C1 C6 120.63(17)
C1 C2 C3 119.72(17)
C4 C3 C2 119.63(18)
C4 C3 N1 119.76(17)
C2 C3 N1 120.60(17)
C5 C4 C3 120.48(18)
C4 C5 C6 119.90(18)
O1 C6 C1 116.16(18)
O1 C6 C5 124.20(19)
C1 C6 C5 119.63(18)
C11 C8 N1 113.34(16)
C11 C8 C13 113.77(18)
N1 C8 C13 112.45(15)
C11 C8 C9 112.41(16)
N1 C8 C9 85.80(14)
C13 C8 C9 116.13(16)
O3 C9 C10 115.61(14)
O3 C9 C8 117.41(16)
C10 C9 C8 85.82(14)
O2 C10 N1 131.95(18)
O2 C10 C9 135.62(18)
N1 C10 C9 92.36(15)
C12 C11 C8 177.0(2)
O3 C14 O4 107.65(15)
O3 C14 C15 109.63(15)
O4 C14 C15 110.04(15)
O7 C15 C14 111.52(16)
O7 C15 C16 108.44(15)
C14 C15 C16 108.45(15)
O5 C16 C15 111.50(15)
O5 C16 C17 102.40(15)
C15 C16 C17 112.87(16)
O6 C17 C18 110.89(17)
O6 C17 C16 100.72(14)
C18 C17 C16 116.11(16)
O4 C18 C17 111.09(15)
O4 C18 C19 107.74(17)
C17 C18 C19 113.48(17)
O6 C20 O5 105.58(15)
O6 C20 C21 108.45(16)
O5 C20 C21 110.16(16)
O6 C20 C22 111.07(16)
O5 C20 C22 108.77(16)
C21 C20 C22 112.58(17)
C6B C1B C2B 119.66(19)
C3B C2B C1B 120.22(19)
C2B C3B C4B 119.93(18)
C2B C3B N1B 120.62(18)
C4B C3B N1B 119.40(18)
C5B C4B C3B 119.47(18)
C4B C5B C6B 120.39(19)
O1B C6B C1B 125.09(19)
O1B C6B C5B 114.61(19)
C1B C6B C5B 120.30(19)
C11B C8B N1B 112.86(16)
C11B C8B C13B 112.91(18)
N1B C8B C13B 113.06(16)
C11B C8B C9B 113.16(16)
N1B C8B C9B 85.53(14)
C13B C8B C9B 116.58(15)
O3B C9B C10B 112.17(15)
O3B C9B C8B 117.28(16)
C10B C9B C8B 85.61(14)
O2B C10B N1B 131.32(18)
O2B C10B C9B 135.46(18)
N1B C10B C9B 93.22(16)
C12B C11B C8B 177.8(3)
O4B C14B O3B 108.14(15)
O4B C14B C15B 109.53(14)
O3B C14B C15B 107.71(15)
O7B C15B C16B 107.93(15)
O7B C15B C14B 111.78(15)
C16B C15B C14B 107.70(15)
O6B C16B C15B 110.99(15)
O6B C16B C17B 102.65(14)
C15B C16B C17B 112.83(16)
O5B C17B C18B 112.65(17)
O5B C17B C16B 101.55(14)
C18B C17B C16B 115.76(16)
O4B C18B C19B 106.56(17)
O4B C18B C17B 112.44(15)
C19B C18B C17B 113.56(16)
O5B C20B O6B 105.98(14)
O5B C20B C21B 109.05(17)
O6B C20B C21B 109.59(18)
O5B C20B C22B 111.05(18)
O6B C20B C22B 108.97(17)
C21B C20B C22B 112.02(17)
C10 N1 C3 133.61(17)
C10 N1 C8 95.28(15)
C3 N1 C8 131.03(16)
C10B N1B C3B 133.57(18)
C10B N1B C8B 95.54(14)
C3B N1B C8B 130.69(16)
C6 O1 C7 116.86(17)
C9 O3 C14 110.88(13)
C14 O4 C18 110.14(15)
C16 O5 C20 108.59(14)
C20 O6 C17 106.28(14)
C6B O1B C7B 118.01(18)
C9B O3B C14B 114.26(14)
C14B O4B C18B 111.77(15)
C20B O5B C17B 105.02(15)
C16B O6B C20B 108.88(14)

loop_
_geom_bond_atom_site_label_1
_geom_bond_atom_site_label_2
_geom_bond_distance
C1 C2 1.387(3)
C1 C6 1.392(3)
C2 C3 1.399(3)
C3 C4 1.394(3)
C3 N1 1.408(2)
C4 C5 1.387(3)
C5 C6 1.397(3)
C6 O1 1.372(2)
C7 O1 1.436(3)
C8 C11 1.469(3)
C8 N1 1.497(3)
C8 C13 1.519(3)
C8 C9 1.583(3)
C9 O3 1.410(2)
C9 C10 1.532(3)
C10 O2 1.216(3)
C10 N1 1.371(3)
C11 C12 1.186(3)
C14 O3 1.412(2)
C14 O4 1.423(2)
C14 C15 1.524(3)
C15 O7 1.421(2)
C15 C16 1.528(3)
C16 O5 1.428(2)
C16 C17 1.531(3)
C17 O6 1.434(2)
C17 C18 1.513(3)
C18 O4 1.443(2)
C18 C19 1.518(3)
C20 O6 1.426(2)
C20 O5 1.445(2)
C20 C21 1.510(3)
C20 C22 1.518(3)
C1B C6B 1.380(3)
C1B C2B 1.395(3)
C2B C3B 1.388(3)
C3B C4B 1.397(3)
C3B N1B 1.415(2)
C4B C5B 1.387(3)
C5B C6B 1.390(3)
C6B O1B 1.375(2)
C7B O1B 1.404(3)
C8B C11B 1.463(3)
C8B N1B 1.502(3)
C8B C13B 1.522(3)
C8B C9B 1.585(3)
C9B O3B 1.409(2)
C9B C10B 1.528(3)
C10B O2B 1.224(3)
C10B N1B 1.353(3)
C11B C12B 1.181(4)
C14B O4B 1.411(2)
C14B O3B 1.412(2)
C14B C15B 1.529(2)
C15B O7B 1.420(2)
C15B C16B 1.518(3)
C16B O6B 1.435(2)
C16B C17B 1.530(3)
C17B O5B 1.441(2)
C17B C18B 1.526(3)
C18B O4B 1.438(2)
C18B C19B 1.518(3)
C20B O5B 1.428(2)
C20B O6B 1.437(2)
C20B C21B 1.513(3)
C20B C22B 1.523(3)

loop_
_geom_hbond_atom_site_label_D
_geom_hbond_atom_site_label_H
_geom_hbond_atom_site_label_A
_geom_hbond_distance_DH
_geom_hbond_distance_HA
_geom_hbond_distance_DA
_geom_hbond_angle_DHA
O7 H7 O2B 0.84 1.98 2.804(2) 165.4
O7B H7B4 O4 0.84 2.16 2.969(2) 161.6

loop_
_geom_torsion_atom_site_label_1
_geom_torsion_atom_site_label_2
_geom_torsion_atom_site_label_3
_geom_torsion_atom_site_label_4
_geom_torsion
C6 C1 C2 C3 1.2(3)
C1 C2 C3 C4 -0.5(3)
C1 C2 C3 N1 180.00(17)
C2 C3 C4 C5 -0.5(3)
N1 C3 C4 C5 179.02(18)
C3 C4 C5 C6 0.8(3)
C2 C1 C6 O1 178.46(17)
C2 C1 C6 C5 -0.9(3)
C4 C5 C6 O1 -179.4(2)
C4 C5 C6 C1 -0.1(3)
C11 C8 C9 O3 -123.74(18)
N1 C8 C9 O3 122.72(16)
C13 C8 C9 O3 9.7(2)
C11 C8 C9 C10 119.50(17)
N1 C8 C9 C10 5.95(13)
C13 C8 C9 C10 -107.04(17)
O3 C9 C10 O2 58.1(3)
C8 C9 C10 O2 176.6(2)
O3 C9 C10 N1 -124.97(17)
C8 C9 C10 N1 -6.49(14)
N1 C8 C11 C12 86(5)
C13 C8 C11 C12 -144(5)
C9 C8 C11 C12 -9(5)
O3 C14 C15 O7 60.3(2)
O4 C14 C15 O7 178.51(14)
O3 C14 C15 C16 179.64(15)
O4 C14 C15 C16 -62.15(19)
O7 C15 C16 O5 -79.57(18)
C14 C15 C16 O5 159.18(16)
O7 C15 C16 C17 165.81(15)
C14 C15 C16 C17 44.6(2)
O5 C16 C17 O6 -37.24(17)
C15 C16 C17 O6 82.76(18)
O5 C16 C17 C18 -157.03(16)
C15 C16 C17 C18 -37.0(2)
O6 C17 C18 O4 -71.6(2)
C16 C17 C18 O4 42.6(2)
O6 C17 C18 C19 50.0(2)
C16 C17 C18 C19 164.13(17)
C6B C1B C2B C3B 1.6(3)
C1B C2B C3B C4B -0.1(3)
C1B C2B C3B N1B -177.31(17)
C2B C3B C4B C5B -0.8(3)
N1B C3B C4B C5B 176.44(18)
C3B C4B C5B C6B 0.2(3)
C2B C1B C6B O1B 177.39(19)
C2B C1B C6B C5B -2.3(3)
C4B C5B C6B O1B -178.33(18)
C4B C5B C6B C1B 1.4(3)
C11B C8B C9B O3B -132.10(19)
N1B C8B C9B O3B 114.92(17)
C13B C8B C9B O3B 1.3(2)
C11B C8B C9B C10B 115.18(18)
N1B C8B C9B C10B 2.20(12)
C13B C8B C9B C10B -111.39(17)
O3B C9B C10B O2B 60.5(3)
C8B C9B C10B O2B 178.3(2)
O3B C9B C10B N1B -120.16(16)
C8B C9B C10B N1B -2.44(14)
N1B C8B C11B C12B 179(100)
C13B C8B C11B C12B -51(7)
C9B C8B C11B C12B 84(7)
O4B C14B C15B O7B 176.80(15)
O3B C14B C15B O7B 59.4(2)
O4B C14B C15B C16B -64.80(19)
O3B C14B C15B C16B 177.81(14)
O7B C15B C16B O6B -76.38(18)
C14B C15B C16B O6B 162.77(15)
O7B C15B C16B C17B 169.04(15)
C14B C15B C16B C17B 48.2(2)
O6B C16B C17B O5B -34.22(18)
C15B C16B C17B O5B 85.30(17)
O6B C16B C17B C18B -156.57(16)
C15B C16B C17B C18B -37.0(2)
O5B C17B C18B O4B -78.2(2)
C16B C17B C18B O4B 38.0(2)
O5B C17B C18B C19B 42.9(2)
C16B C17B C18B C19B 159.11(18)
O2 C10 N1 C3 0.9(4)
C9 C10 N1 C3 -176.2(2)
O2 C10 N1 C8 -176.0(2)
C9 C10 N1 C8 6.87(15)
C4 C3 N1 C10 -8.5(3)
C2 C3 N1 C10 170.98(19)
C4 C3 N1 C8 167.43(19)
C2 C3 N1 C8 -13.1(3)
C11 C8 N1 C10 -119.29(18)
C13 C8 N1 C10 109.92(17)
C9 C8 N1 C10 -6.66(14)
C11 C8 N1 C3 63.7(3)
C13 C8 N1 C3 -67.1(2)
C9 C8 N1 C3 176.28(19)
O2B C10B N1B C3B -3.0(4)
C9B C10B N1B C3B 177.61(18)
O2B C10B N1B C8B -178.1(2)
C9B C10B N1B C8B 2.58(15)
C2B C3B N1B C10B -15.9(3)
C4B C3B N1B C10B 166.9(2)
C2B C3B N1B C8B 157.53(19)
C4B C3B N1B C8B -19.7(3)
C11B C8B N1B C10B -115.76(17)
C13B C8B N1B C10B 114.55(17)
C9B C8B N1B C10B -2.49(14)
C11B C8B N1B C3B 69.0(2)
C13B C8B N1B C3B -60.7(2)
C9B C8B N1B C3B -177.74(17)
C1 C6 O1 C7 178.9(2)
C5 C6 O1 C7 -1.8(3)
C10 C9 O3 C14 178.81(16)
C8 C9 O3 C14 79.75(19)
O4 C14 O3 C9 72.52(18)
C15 C14 O3 C9 -167.79(16)
O3 C14 O4 C18 -169.90(14)
C15 C14 O4 C18 70.68(18)
C17 C18 O4 C14 -58.8(2)
C19 C18 O4 C14 176.35(15)
C15 C16 O5 C20 -98.81(18)
C17 C16 O5 C20 22.14(19)
O6 C20 O5 C16 1.55(19)
C21 C20 O5 C16 118.44(17)
C22 C20 O5 C16 -117.72(17)
O5 C20 O6 C17 -26.79(17)
C21 C20 O6 C17 -144.84(15)
C22 C20 O6 C17 90.95(18)
C18 C17 O6 C20 162.94(15)
C16 C17 O6 C20 39.46(17)
C1B C6B O1B C7B 10.7(3)
C5B C6B O1B C7B -169.6(2)
C10B C9B O3B C14B 178.62(15)
C8B C9B O3B C14B 81.9(2)
O4B C14B O3B C9B 74.18(18)
C15B C14B O3B C9B -167.54(15)
O3B C14B O4B C18B -173.83(13)
C15B C14B O4B C18B 69.05(18)
C19B C18B O4B C14B -179.08(14)
C17B C18B O4B C14B -54.0(2)
O6B C20B O5B C17B -30.63(19)
C21B C20B O5B C17B -148.52(17)
C22B C20B O5B C17B 87.56(19)
C18B C17B O5B C20B 164.38(16)
C16B C17B O5B C20B 39.92(18)
C15B C16B O6B C20B -104.33(18)
C17B C16B O6B C20B 16.5(2)
O5B C20B O6B C16B 7.8(2)
C21B C20B O6B C16B 125.33(17)
C22B C20B O6B C16B -111.77(18)
